data_4108149
loop_
_publ_author_name
'Holland, Ryan L.'
'Bunker, Kevin D.'
'Chen, Christopher H.'
'DiPasquale, Antonio G.'
'Rheingold, Arnold L.'
'Baldridge, Kim K.'
'O'Connor, Joseph M.'

_publ_section_title
;
 Reactions of a Metallacyclobutene Complex with Alkenes
;
_journal_coden_ASTM JACSAT
_journal_issue 31
_journal_name_full 'Journal of the American Chemical Society'
_journal_page_first 10093
_journal_page_last 10095
_journal_paper_doi 10.1021/ja803701z
_journal_volume 130
_journal_year 2008
_chemical_formula_moiety 'C26 H32 Co N O6 S Si'
_chemical_formula_sum 'C26 H32 Co N O6 S Si'
_chemical_formula_weight 573.61
_chemical_melting_point 430(1)
_chemical_name_common 8-ZE
_space_group_IT_number 14
_symmetry_cell_setting monoclinic
_symmetry_space_group_name_Hall '-P 2ybc'
_symmetry_space_group_name_H-M 'P 1 21/c 1'
_atom_sites_solution_hydrogens geom
_atom_sites_solution_primary direct
_atom_sites_solution_secondary difmap
_audit_creation_method SHELXL-97
_cell_angle_alpha 90.00
_cell_angle_beta 98.671(2)
_cell_angle_gamma 90.00
_cell_formula_units_Z 4
_cell_length_a 14.884(2)
_cell_length_b 11.4118(18)
_cell_length_c 15.750(2)
_cell_measurement_reflns_used 4884
_cell_measurement_temperature 208(2)
_cell_measurement_theta_max 28.33
_cell_measurement_theta_min 1.38
_cell_volume 2644.6(6)
_computing_cell_refinement 'Bruker SHELL'
_computing_data_collection 'Bruker SHELL'
_computing_data_reduction 'Bruker SAINT'
_computing_molecular_graphics ORTEP-32
_computing_publication_material WINGX
_computing_structure_refinement 'SHELXL-97 (Sheldrick, 1997)'
_computing_structure_solution 'SHELXL-97 (Sheldrick, 1997)'
_diffrn_ambient_temperature 208(2)
_diffrn_measured_fraction_theta_full 0.997
_diffrn_measured_fraction_theta_max 0.936
_diffrn_radiation_monochromator graphite
_diffrn_radiation_source 'fine-focus sealed tube'
_diffrn_radiation_type MoK\a
_diffrn_radiation_wavelength 0.71073
_diffrn_reflns_av_R_equivalents 0.0420
_diffrn_reflns_av_sigmaI/netI 0.0387
_diffrn_reflns_limit_h_max 19
_diffrn_reflns_limit_h_min -19
_diffrn_reflns_limit_k_max 15
_diffrn_reflns_limit_k_min -15
_diffrn_reflns_limit_l_max 20
_diffrn_reflns_limit_l_min -19
_diffrn_reflns_number 28543
_diffrn_reflns_theta_full 25.00
_diffrn_reflns_theta_max 28.33
_diffrn_reflns_theta_min 1.38
_exptl_absorpt_coefficient_mu 0.815
_exptl_absorpt_correction_T_max 0.9528
_exptl_absorpt_correction_T_min 0.6195
_exptl_absorpt_correction_type multi-scan
_exptl_absorpt_process_details SADABS
_exptl_crystal_colour orange
_exptl_crystal_density_diffrn 1.441
_exptl_crystal_description plate
_exptl_crystal_F_000 1200
_exptl_crystal_size_max 0.65
_exptl_crystal_size_mid 0.28
_exptl_crystal_size_min 0.06
_refine_diff_density_max 0.366
_refine_diff_density_min -0.334
_refine_diff_density_rms 0.061
_refine_ls_extinction_coef 0.0000(2)
_refine_ls_extinction_expression Fc^*^=kFc[1+0.001xFc^2^\l^3^/sin(2\q)]^-1/4^
_refine_ls_extinction_method SHELXL
_refine_ls_goodness_of_fit_ref 0.984
_refine_ls_hydrogen_treatment constr
_refine_ls_matrix_type full
_refine_ls_number_parameters 331
_refine_ls_number_reflns 6151
_refine_ls_number_restraints 0
_refine_ls_restrained_S_all 0.984
_refine_ls_R_factor_all 0.0479
_refine_ls_R_factor_gt 0.0330
_refine_ls_shift/su_max 0.001
_refine_ls_shift/su_mean 0.000
_refine_ls_structure_factor_coef Fsqd
_refine_ls_weighting_details 'calc w=1/[\s^2^(Fo^2^)+(0.0405P)^2^+1.0525P] where P=(Fo^2^+2Fc^2^)/3'
_refine_ls_weighting_scheme calc
_refine_ls_wR_factor_gt 0.0757
_refine_ls_wR_factor_ref 0.0817
_reflns_number_gt 4884
_reflns_number_total 6151
_reflns_threshold_expression >2sigma(I)
_cod_data_source_file ja803701z-file017.cif
_cod_data_source_block rlh2230
_cod_depositor_comments
;
 Updated bibliographic information.

 Antanas Vaitkus,
 2019-10-09
;
_cod_original_cell_volume 2644.6(7)
_cod_database_code 4108149

loop_
_symmetry_equiv_pos_as_xyz
'x, y, z'
'-x, y+1/2, -z+1/2'
'-x, -y, -z'
'x, -y-1/2, z-1/2'

loop_
_atom_site_label
_atom_site_type_symbol
_atom_site_fract_x
_atom_site_fract_y
_atom_site_fract_z
_atom_site_U_iso_or_equiv
_atom_site_adp_type
_atom_site_occupancy
_atom_site_symmetry_multiplicity
_atom_site_calc_flag
_atom_site_refinement_flags
C25 C 0.53237(14) 0.25774(19) 0.99180(12) 0.0303(4) Uani 1 1 d .
H25A H 0.5904 0.2471 1.0283 0.036 Uiso 1 1 calc R
H25B H 0.5027 0.1820 0.9843 0.036 Uiso 1 1 calc R
C26 C 0.47515(16) 0.3395(2) 1.03405(13) 0.0398(5) Uani 1 1 d .
H26A H 0.5079 0.4111 1.0482 0.060 Uiso 1 1 calc R
H26B H 0.4604 0.3042 1.0855 0.060 Uiso 1 1 calc R
H26C H 0.4202 0.3561 0.9957 0.060 Uiso 1 1 calc R
O5 O 0.65734(9) 0.42393(12) 0.97108(7) 0.0271(3) Uani 1 1 d .
O6 O 0.54760(9) 0.30270(12) 0.90803(8) 0.0275(3) Uani 1 1 d .
C1 C 0.73956(12) 0.41322(15) 0.68179(10) 0.0184(3) Uani 1 1 d .
H1 H 0.6898 0.4654 0.6581 0.022 Uiso 1 1 calc R
C2 C 0.77133(12) 0.44005(15) 0.76986(10) 0.0187(4) Uani 1 1 d .
C3 C 0.69860(12) 0.50606(15) 0.81114(10) 0.0185(4) Uani 1 1 d .
H3 H 0.7262 0.5263 0.8697 0.022 Uiso 1 1 calc R
C4 C 0.63036(12) 0.40957(16) 0.81847(10) 0.0191(4) Uani 1 1 d .
C5 C 0.57098(12) 0.36366(16) 0.74652(10) 0.0201(4) Uani 1 1 d .
H5 H 0.5252 0.3106 0.7637 0.024 Uiso 1 1 calc R
C6 C 0.76903(14) 0.15781(17) 0.83051(12) 0.0284(4) Uani 1 1 d .
H6 H 0.8099 0.1697 0.8806 0.034 Uiso 1 1 calc R
C7 C 0.67591(14) 0.13602(17) 0.82497(12) 0.0298(4) Uani 1 1 d .
H7 H 0.6436 0.1324 0.8711 0.036 Uiso 1 1 calc R
C8 C 0.63876(14) 0.12033(16) 0.73700(13) 0.0291(4) Uani 1 1 d .
H8 H 0.5782 0.1042 0.7160 0.035 Uiso 1 1 calc R
C9 C 0.70872(13) 0.13330(16) 0.68746(12) 0.0268(4) Uani 1 1 d .
H9 H 0.7034 0.1268 0.6281 0.032 Uiso 1 1 calc R
C10 C 0.78957(13) 0.15835(17) 0.74516(12) 0.0262(4) Uani 1 1 d .
H10 H 0.8464 0.1727 0.7296 0.031 Uiso 1 1 calc R
C11 C 0.81082(13) 0.51023(16) 0.54338(11) 0.0236(4) Uani 1 1 d .
C12 C 0.72998(14) 0.55145(18) 0.49710(12) 0.0295(4) Uani 1 1 d .
H12 H 0.6746 0.5179 0.5042 0.035 Uiso 1 1 calc R
C13 C 0.73347(17) 0.6435(2) 0.44026(13) 0.0401(5) Uani 1 1 d .
H13 H 0.6800 0.6729 0.4095 0.048 Uiso 1 1 calc R
C14 C 0.81535(18) 0.6914(2) 0.42921(14) 0.0451(6) Uani 1 1 d .
H14 H 0.8170 0.7519 0.3900 0.054 Uiso 1 1 calc R
C15 C 0.89519(17) 0.6509(2) 0.47557(15) 0.0441(6) Uani 1 1 d .
H15 H 0.9503 0.6842 0.4676 0.053 Uiso 1 1 calc R
C16 C 0.89354(14) 0.56017(19) 0.53432(13) 0.0327(5) Uani 1 1 d .
H16 H 0.9470 0.5336 0.5669 0.039 Uiso 1 1 calc R
C17 C 0.97001(14) 0.3189(2) 0.83573(15) 0.0391(5) Uani 1 1 d .
H17A H 0.9803 0.3037 0.7780 0.059 Uiso 1 1 calc R
H17B H 0.9441 0.2507 0.8583 0.059 Uiso 1 1 calc R
H17C H 1.0267 0.3375 0.8708 0.059 Uiso 1 1 calc R
C18 C 0.94703(15) 0.5772(2) 0.79922(14) 0.0375(5) Uani 1 1 d .
H18A H 1.0005 0.5947 0.8393 0.056 Uiso 1 1 calc R
H18B H 0.9060 0.6425 0.7958 0.056 Uiso 1 1 calc R
H18C H 0.9637 0.5626 0.7436 0.056 Uiso 1 1 calc R
C19 C 0.87421(14) 0.4603(2) 0.95095(12) 0.0370(5) Uani 1 1 d .
H19A H 0.8313 0.4029 0.9642 0.055 Uiso 1 1 calc R
H19B H 0.8518 0.5374 0.9603 0.055 Uiso 1 1 calc R
H19C H 0.9313 0.4486 0.9874 0.055 Uiso 1 1 calc R
C20 C 0.66029(12) 0.61849(15) 0.76877(10) 0.0197(4) Uani 1 1 d .
C21 C 0.69188(15) 0.78619(18) 0.68969(14) 0.0353(5) Uani 1 1 d .
H21A H 0.6750 0.8412 0.7315 0.042 Uiso 1 1 calc R
H21B H 0.6396 0.7733 0.6459 0.042 Uiso 1 1 calc R
C22 C 0.76963(17) 0.8332(2) 0.65013(16) 0.0460(6) Uani 1 1 d .
H22A H 0.8189 0.8527 0.6946 0.069 Uiso 1 1 calc R
H22B H 0.7505 0.9022 0.6174 0.069 Uiso 1 1 calc R
H22C H 0.7894 0.7750 0.6130 0.069 Uiso 1 1 calc R
C23 C 0.61471(12) 0.38044(16) 0.90762(11) 0.0207(4) Uani 1 1 d .
C24 C 0.53685(12) 0.43029(17) 0.67078(11) 0.0227(4) Uani 1 1 d .
N1 N 0.50731(13) 0.48029(16) 0.61025(10) 0.0364(4) Uani 1 1 d .
O1 O 0.76320(11) 0.29478(12) 0.54487(8) 0.0350(3) Uani 1 1 d .
O2 O 0.90071(9) 0.35447(13) 0.64409(9) 0.0360(4) Uani 1 1 d .
O3 O 0.58493(9) 0.65410(12) 0.77183(9) 0.0306(3) Uani 1 1 d .
O4 O 0.72196(9) 0.67578(11) 0.73135(9) 0.0271(3) Uani 1 1 d .
Si1 Si 0.89042(3) 0.44474(5) 0.83592(3) 0.02353(12) Uani 1 1 d .
S1 S 0.80929(3) 0.37913(4) 0.60420(3) 0.02261(11) Uani 1 1 d .
Co1 Co 0.695745(16) 0.28780(2) 0.756197(13) 0.01760(8) Uani 1 1 d .

loop_
_atom_site_aniso_label
_atom_site_aniso_U_11
_atom_site_aniso_U_22
_atom_site_aniso_U_33
_atom_site_aniso_U_23
_atom_site_aniso_U_13
_atom_site_aniso_U_12
C25 0.0384(12) 0.0293(11) 0.0253(9) 0.0068(8) 0.0122(8) -0.0049(9)
C26 0.0446(13) 0.0473(14) 0.0310(11) -0.0008(10) 0.0174(9) -0.0010(11)
O5 0.0301(7) 0.0323(8) 0.0192(6) 0.0005(5) 0.0042(5) -0.0002(6)
O6 0.0304(7) 0.0325(8) 0.0215(6) 0.0013(5) 0.0100(5) -0.0072(6)
C1 0.0188(9) 0.0180(9) 0.0201(8) -0.0005(7) 0.0078(6) 0.0009(7)
C2 0.0217(9) 0.0156(9) 0.0198(8) 0.0004(6) 0.0065(6) -0.0007(7)
C3 0.0206(9) 0.0190(9) 0.0164(8) -0.0004(6) 0.0043(6) 0.0003(7)
C4 0.0193(9) 0.0206(9) 0.0181(8) -0.0001(6) 0.0053(6) 0.0032(7)
C5 0.0201(9) 0.0209(10) 0.0200(8) -0.0005(7) 0.0054(6) 0.0012(7)
C6 0.0350(11) 0.0220(10) 0.0269(9) 0.0055(8) 0.0008(8) 0.0079(9)
C7 0.0415(12) 0.0173(10) 0.0335(10) 0.0077(8) 0.0153(9) 0.0052(9)
C8 0.0299(11) 0.0154(10) 0.0416(11) 0.0020(8) 0.0039(8) -0.0021(8)
C9 0.0389(12) 0.0155(9) 0.0255(9) -0.0024(7) 0.0034(8) 0.0021(8)
C10 0.0274(10) 0.0166(10) 0.0357(10) 0.0028(7) 0.0082(8) 0.0063(8)
C11 0.0317(10) 0.0213(10) 0.0193(8) -0.0003(7) 0.0088(7) -0.0022(8)
C12 0.0330(11) 0.0297(11) 0.0261(9) -0.0010(8) 0.0057(8) 0.0010(9)
C13 0.0522(14) 0.0352(13) 0.0319(11) 0.0064(9) 0.0027(10) 0.0092(11)
C14 0.0678(17) 0.0306(13) 0.0380(12) 0.0105(9) 0.0121(11) -0.0003(12)
C15 0.0502(15) 0.0384(14) 0.0473(13) 0.0068(10) 0.0189(11) -0.0152(11)
C16 0.0336(12) 0.0342(12) 0.0321(10) 0.0042(8) 0.0104(8) -0.0057(9)
C17 0.0242(11) 0.0442(14) 0.0456(12) -0.0006(10) -0.0051(9) 0.0080(10)
C18 0.0308(12) 0.0391(13) 0.0434(12) 0.0008(10) 0.0077(9) -0.0095(10)
C19 0.0264(11) 0.0545(15) 0.0279(10) 0.0003(9) -0.0027(8) -0.0046(10)
C20 0.0237(10) 0.0180(9) 0.0176(8) -0.0032(6) 0.0040(6) 0.0002(7)
C21 0.0387(12) 0.0229(11) 0.0464(12) 0.0119(9) 0.0129(9) 0.0060(9)
C22 0.0562(16) 0.0278(12) 0.0597(15) 0.0099(11) 0.0274(12) -0.0012(11)
C23 0.0221(9) 0.0201(9) 0.0208(8) 0.0019(7) 0.0065(7) 0.0040(8)
C24 0.0218(10) 0.0248(10) 0.0219(9) -0.0040(7) 0.0048(7) 0.0012(8)
N1 0.0427(11) 0.0391(11) 0.0260(8) 0.0009(8) 0.0008(7) 0.0109(9)
O1 0.0539(10) 0.0258(8) 0.0291(7) -0.0083(6) 0.0184(6) -0.0083(7)
O2 0.0291(8) 0.0436(9) 0.0379(8) 0.0119(7) 0.0136(6) 0.0124(7)
O3 0.0279(8) 0.0284(8) 0.0380(8) 0.0052(6) 0.0131(6) 0.0090(6)
O4 0.0253(7) 0.0189(7) 0.0385(7) 0.0075(6) 0.0094(6) 0.0030(6)
Si1 0.0185(3) 0.0257(3) 0.0259(3) 0.0000(2) 0.00206(19) -0.0008(2)
S1 0.0273(3) 0.0202(2) 0.0226(2) 0.00065(17) 0.01101(17) 0.00179(19)
Co1 0.01966(14) 0.01625(13) 0.01728(12) 0.00092(9) 0.00409(8) 0.00062(10)

loop_
_atom_type_symbol
_atom_type_description
_atom_type_scat_dispersion_real
_atom_type_scat_dispersion_imag
_atom_type_scat_source
C C 0.0033 0.0016 'International Tables Vol C Tables 4.2.6.8 and 6.1.1.4'
H H 0.0000 0.0000 'International Tables Vol C Tables 4.2.6.8 and 6.1.1.4'
N N 0.0061 0.0033 'International Tables Vol C Tables 4.2.6.8 and 6.1.1.4'
O O 0.0106 0.0060 'International Tables Vol C Tables 4.2.6.8 and 6.1.1.4'
Si Si 0.0817 0.0704 'International Tables Vol C Tables 4.2.6.8 and 6.1.1.4'
S S 0.1246 0.1234 'International Tables Vol C Tables 4.2.6.8 and 6.1.1.4'
Co Co 0.3494 0.9721 'International Tables Vol C Tables 4.2.6.8 and 6.1.1.4'

loop_
_geom_angle_atom_site_label_1
_geom_angle_atom_site_label_2
_geom_angle_atom_site_label_3
_geom_angle
O6 C25 C26 111.11(17)
O6 C25 H25A 109.4
C26 C25 H25A 109.4
O6 C25 H25B 109.4
C26 C25 H25B 109.4
H25A C25 H25B 108.0
C25 C26 H26A 109.5
C25 C26 H26B 109.5
H26A C26 H26B 109.5
C25 C26 H26C 109.5
H26A C26 H26C 109.5
H26B C26 H26C 109.5
C23 O6 C25 117.01(14)
C2 C1 S1 125.24(13)
C2 C1 Co1 71.17(10)
S1 C1 Co1 121.44(10)
C2 C1 H1 111.1
S1 C1 H1 111.1
Co1 C1 H1 111.1
C1 C2 C3 111.31(14)
C1 C2 Si1 132.57(13)
C3 C2 Si1 114.11(11)
C1 C2 Co1 67.86(10)
C3 C2 Co1 92.81(11)
Si1 C2 Co1 121.69(9)
C4 C3 C20 115.88(14)
C4 C3 C2 101.46(14)
C20 C3 C2 117.99(14)
C4 C3 H3 106.9
C20 C3 H3 106.9
C2 C3 H3 106.9
C5 C4 C23 119.90(16)
C5 C4 C3 123.27(15)
C23 C4 C3 115.76(14)
C5 C4 Co1 69.51(10)
C23 C4 Co1 117.07(12)
C3 C4 Co1 94.87(11)
C4 C5 C24 124.21(17)
C4 C5 Co1 69.37(10)
C24 C5 Co1 119.38(12)
C4 C5 H5 112.4
C24 C5 H5 112.4
Co1 C5 H5 112.4
C7 C6 C10 107.10(17)
C7 C6 Co1 70.29(11)
C10 C6 Co1 68.68(10)
C7 C6 H6 126.5
C10 C6 H6 126.5
Co1 C6 H6 126.1
C6 C7 C8 108.62(17)
C6 C7 Co1 70.63(11)
C8 C7 Co1 70.36(11)
C6 C7 H7 125.7
C8 C7 H7 125.7
Co1 C7 H7 124.9
C9 C8 C7 108.46(18)
C9 C8 Co1 70.42(11)
C7 C8 Co1 69.84(11)
C9 C8 H8 125.8
C7 C8 H8 125.8
Co1 C8 H8 125.6
C8 C9 C10 107.07(17)
C8 C9 Co1 70.51(11)
C10 C9 Co1 68.63(10)
C8 C9 H9 126.5
C10 C9 H9 126.5
Co1 C9 H9 126.0
C6 C10 C9 108.72(17)
C6 C10 Co1 71.23(11)
C9 C10 Co1 71.28(11)
C6 C10 H10 125.6
C9 C10 H10 125.6
Co1 C10 H10 123.5
C16 C11 C12 121.29(18)
C16 C11 S1 119.08(15)
C12 C11 S1 119.10(15)
C13 C12 C11 118.7(2)
C13 C12 H12 120.6
C11 C12 H12 120.6
C14 C13 C12 120.3(2)
C14 C13 H13 119.8
C12 C13 H13 119.8
C13 C14 C15 120.8(2)
C13 C14 H14 119.6
C15 C14 H14 119.6
C14 C15 C16 120.1(2)
C14 C15 H15 119.9
C16 C15 H15 119.9
C11 C16 C15 118.7(2)
C11 C16 H16 120.6
C15 C16 H16 120.6
Si1 C17 H17A 109.5
Si1 C17 H17B 109.5
H17A C17 H17B 109.5
Si1 C17 H17C 109.5
H17A C17 H17C 109.5
H17B C17 H17C 109.5
Si1 C18 H18A 109.5
Si1 C18 H18B 109.5
H18A C18 H18B 109.5
Si1 C18 H18C 109.5
H18A C18 H18C 109.5
H18B C18 H18C 109.5
Si1 C19 H19A 109.5
Si1 C19 H19B 109.5
H19A C19 H19B 109.5
Si1 C19 H19C 109.5
H19A C19 H19C 109.5
H19B C19 H19C 109.5
O3 C20 O4 124.11(17)
O3 C20 C3 124.06(16)
O4 C20 C3 111.76(15)
O4 C21 C22 107.05(17)
O4 C21 H21A 110.3
C22 C21 H21A 110.3
O4 C21 H21B 110.3
C22 C21 H21B 110.3
H21A C21 H21B 108.6
C21 C22 H22A 109.5
C21 C22 H22B 109.5
H22A C22 H22B 109.5
C21 C22 H22C 109.5
H22A C22 H22C 109.5
H22B C22 H22C 109.5
O5 C23 O6 124.67(16)
O5 C23 C4 123.33(17)
O6 C23 C4 111.99(15)
N1 C24 C5 177.6(2)
C20 O4 C21 115.90(15)
C17 Si1 C18 107.90(11)
C17 Si1 C19 104.45(10)
C18 Si1 C19 110.69(10)
C17 Si1 C2 120.95(9)
C18 Si1 C2 106.18(9)
C19 Si1 C2 106.54(8)
O2 S1 O1 118.63(9)
O2 S1 C1 110.96(8)
O1 S1 C1 108.94(8)
O2 S1 C11 108.17(9)
O1 S1 C11 104.84(8)
C1 S1 C11 104.16(9)
C1 Co1 C4 90.89(7)
C1 Co1 C5 91.49(7)
C4 Co1 C5 41.11(7)
C1 Co1 C10 100.20(7)
C4 Co1 C10 155.81(7)
C5 Co1 C10 157.33(8)
C1 Co1 C2 40.97(7)
C4 Co1 C2 70.55(7)
C5 Co1 C2 97.28(7)
C10 Co1 C2 104.30(8)
C1 Co1 C7 166.56(7)
C4 Co1 C7 101.63(7)
C5 Co1 C7 101.14(8)
C10 Co1 C7 66.36(8)
C2 Co1 C7 139.65(7)
C1 Co1 C6 129.84(8)
C4 Co1 C6 117.53(7)
C5 Co1 C6 137.48(8)
C10 Co1 C6 40.09(7)
C2 Co1 C6 107.98(8)
C7 Co1 C6 39.08(8)
C1 Co1 C9 103.52(7)
C4 Co1 C9 156.08(8)
C5 Co1 C9 118.31(7)
C10 Co1 C9 40.09(7)
C2 Co1 C9 132.21(7)
C7 Co1 C9 66.47(8)
C6 Co1 C9 67.11(7)
C1 Co1 C8 136.24(7)
C4 Co1 C8 118.74(8)
C5 Co1 C8 91.85(8)
C10 Co1 C8 66.30(8)
C2 Co1 C8 170.41(8)
C7 Co1 C8 39.80(8)
C6 Co1 C8 66.38(8)
C9 Co1 C8 39.07(8)

loop_
_geom_bond_atom_site_label_1
_geom_bond_atom_site_label_2
_geom_bond_distance
C25 O6 1.465(2)
C25 C26 1.487(3)
C25 H25A 0.9700
C25 H25B 0.9700
C26 H26A 0.9600
C26 H26B 0.9600
C26 H26C 0.9600
O5 C23 1.207(2)
O6 C23 1.337(2)
C1 C2 1.429(2)
C1 S1 1.7619(17)
C1 Co1 2.0193(17)
C1 H1 0.9800
C2 C3 1.541(2)
C2 Si1 1.9160(18)
C2 Co1 2.0634(18)
C3 C4 1.514(2)
C3 C20 1.517(2)
C3 H3 0.9800
C4 C5 1.427(2)
C4 C23 1.495(2)
C4 Co1 2.0318(17)
C5 C24 1.441(2)
C5 Co1 2.0336(18)
C5 H5 0.9800
C6 C7 1.398(3)
C6 C10 1.423(3)
C6 Co1 2.0917(18)
C6 H6 0.9300
C7 C8 1.423(3)
C7 Co1 2.0873(19)
C7 H7 0.9300
C8 C9 1.400(3)
C8 Co1 2.0942(19)
C8 H8 0.9300
C9 C10 1.423(3)
C9 Co1 2.0930(18)
C9 H9 0.9300
C10 Co1 2.0580(19)
C10 H10 0.9300
C11 C16 1.383(3)
C11 C12 1.391(3)
C11 S1 1.7784(19)
C12 C13 1.386(3)
C12 H12 0.9300
C13 C14 1.370(3)
C13 H13 0.9300
C14 C15 1.377(3)
C14 H14 0.9300
C15 C16 1.391(3)
C15 H15 0.9300
C16 H16 0.9300
C17 Si1 1.862(2)
C17 H17A 0.9600
C17 H17B 0.9600
C17 H17C 0.9600
C18 Si1 1.864(2)
C18 H18A 0.9600
C18 H18B 0.9600
C18 H18C 0.9600
C19 Si1 1.872(2)
C19 H19A 0.9600
C19 H19B 0.9600
C19 H19C 0.9600
C20 O3 1.201(2)
C20 O4 1.334(2)
C21 O4 1.459(2)
C21 C22 1.494(3)
C21 H21A 0.9700
C21 H21B 0.9700
C22 H22A 0.9600
C22 H22B 0.9600
C22 H22C 0.9600
C24 N1 1.141(2)
O1 S1 1.4413(14)
O2 S1 1.4379(14)
